data_7233642
loop_
_publ_author_name
'Hongyi Li'
'Hongping Wu'
'Xin Su'
'Hongwei Yu'
'Shilie Pan'
'Zhihua Yang'
'Yi Lu'
'Jian Han'
'Kenneth R. Poeppelmeier'

_publ_section_title
;
 Pb3B6O11F2: the first non-centrosymmetric lead borate fluoride with a
 large second harmonic generation response
;
_journal_name_full 'Journal of Materials Chemistry C'
_journal_page_first 1704
_journal_page_last 1710
_journal_paper_doi 10.1039/C3TC32002B
_journal_volume 2
_journal_year 2014
_chemical_formula_sum 'B6 F2 O11 Pb3'
_chemical_formula_weight 900.43
_space_group_IT_number 4
_space_group_name_Hall 'P 2yb'
_space_group_name_H-M_alt 'P 1 21 1'
_atom_sites_solution_hydrogens geom
_atom_sites_solution_primary direct
_atom_sites_solution_secondary difmap
_cell_angle_alpha 90.00
_cell_angle_beta 101.19(3)
_cell_angle_gamma 90.00
_cell_formula_units_Z 2
_cell_length_a 6.4274(13)
_cell_length_b 8.3282(17)
_cell_length_c 9.4891(19)
_cell_measurement_temperature 293(2)
_cell_volume 498.28(18)
_computing_structure_refinement 'SHELXL-97 (Sheldrick, 1997)'
_computing_structure_solution 'SHELXS-97 (Sheldrick, 1990)'
_diffrn_ambient_temperature 293(2)
_diffrn_measured_fraction_theta_full 0.998
_diffrn_measured_fraction_theta_max 0.998
_diffrn_radiation_monochromator graphite
_diffrn_radiation_source 'fine-focus sealed tube'
_diffrn_radiation_type MoK\a
_diffrn_radiation_wavelength 0.71073
_diffrn_reflns_av_R_equivalents 0.0655
_diffrn_reflns_av_sigmaI/netI 0.1015
_diffrn_reflns_limit_h_max 6
_diffrn_reflns_limit_h_min -6
_diffrn_reflns_limit_k_max 8
_diffrn_reflns_limit_k_min -8
_diffrn_reflns_limit_l_max 9
_diffrn_reflns_limit_l_min -9
_diffrn_reflns_number 2032
_diffrn_reflns_theta_full 20.00
_diffrn_reflns_theta_max 20.00
_diffrn_reflns_theta_min 3.23
_exptl_absorpt_coefficient_mu 50.655
_exptl_crystal_density_diffrn 6.001
_exptl_crystal_density_method 'not measured'
_exptl_crystal_F_000 764
_refine_diff_density_max 2.503
_refine_diff_density_min -2.135
_refine_diff_density_rms 0.534
_refine_ls_abs_structure_details 'Flack H D (1983), Acta Cryst. A39, 876-881'
_refine_ls_abs_structure_Flack -0.04(3)
_refine_ls_extinction_coef 0.0282(13)
_refine_ls_extinction_expression Fc^*^=kFc[1+0.001xFc^2^\l^3^/sin(2\q)]^-1/4^
_refine_ls_extinction_method SHELXL
_refine_ls_goodness_of_fit_ref 1.068
_refine_ls_hydrogen_treatment mixed
_refine_ls_matrix_type full
_refine_ls_number_parameters 105
_refine_ls_number_reflns 915
_refine_ls_number_restraints 1
_refine_ls_restrained_S_all 1.067
_refine_ls_R_factor_all 0.0439
_refine_ls_R_factor_gt 0.0436
_refine_ls_shift/su_max 2.347
_refine_ls_shift/su_mean 0.058
_refine_ls_structure_factor_coef Fsqd
_refine_ls_weighting_details 'calc w=1/[\s^2^(Fo^2^)+(0.0333P)^2^+0.0000P] where P=(Fo^2^+2Fc^2^)/3'
_refine_ls_weighting_scheme calc
_refine_ls_wR_factor_gt 0.0927
_refine_ls_wR_factor_ref 0.0930
_reflns_number_gt 900
_reflns_number_total 915
_reflns_threshold_expression >2sigma(I)
_cod_data_source_file J-Mater-Chem-C-2014-2-1704.cif
_cod_data_source_block whp
_cod_original_cell_volume 498.28(17)
_cod_database_code 7233642

loop_
_symmetry_equiv_pos_as_xyz
'x, y, z'
'-x, y+1/2, -z'

loop_
_atom_site_label
_atom_site_type_symbol
_atom_site_fract_x
_atom_site_fract_y
_atom_site_fract_z
_atom_site_U_iso_or_equiv
_atom_site_adp_type
_atom_site_occupancy
_atom_site_symmetry_multiplicity
_atom_site_calc_flag
_atom_site_refinement_flags
_atom_site_disorder_assembly
_atom_site_disorder_group
Pb1 Pb -0.02133(13) 0.3560(2) 0.27323(11) 0.0074(5) Uani 1 1 d . . .
Pb2 Pb 0.46270(16) 0.68140(11) 0.45339(11) 0.0084(5) Uani 1 1 d . . .
Pb3 Pb 0.54782(15) 0.70226(12) 0.02756(12) 0.0080(6) Uani 1 1 d . . .
F1 F -0.130(2) 0.558(2) 0.4266(17) 0.021(4) Uiso 1 1 d . . .
F2 F 0.616(2) 0.429(2) 0.1211(18) 0.023(5) Uiso 1 1 d . . .
O1 O -0.069(2) 0.312(3) 0.5393(19) 0.009(5) Uiso 1 1 d . . .
O2 O 1.091(2) 0.546(2) 0.6593(18) 0.000(5) Uiso 1 1 d . . .
O3 O 0.333(2) 0.393(2) 0.4046(18) 0.000(4) Uiso 1 1 d . . .
O4 O 0.811(3) 0.579(2) -0.1244(18) 0.003(4) Uiso 1 1 d . . .
O5 O 0.016(2) 0.645(3) 0.2386(17) 0.005(6) Uiso 1 1 d . . .
O6 O 0.153(2) 0.623(2) 0.0260(19) 0.007(5) Uiso 1 1 d . . .
O7 O 0.710(2) 0.508(2) 0.6272(16) 0.000(4) Uiso 1 1 d . . .
O8 O 0.054(2) 0.361(3) -0.0607(18) 0.005(4) Uiso 1 1 d . . .
O9 O 0.454(2) 0.540(2) 0.7715(15) 0.000(4) Uiso 1 1 d . . .
O10 O 0.724(3) 0.798(3) 0.307(2) 0.010(5) Uiso 1 1 d . . .
O11 O 0.693(3) 0.319(3) 0.8068(19) 0.009(5) Uiso 1 1 d . . .
B1 B 0.012(5) 0.524(4) -0.057(3) 0.002(7) Uiso 1 1 d . . .
B2 B 0.889(5) 0.473(4) 0.564(3) 0.002(7) Uiso 1 1 d . . .
B3 B 0.076(5) 0.213(4) 0.644(3) 0.001(8) Uiso 1 1 d . . .
B4 B 0.272(5) 0.463(4) 0.705(3) 0.000(8) Uiso 1 1 d . . .
B5 B 0.669(5) 0.483(4) 0.759(3) 0.000(8) Uiso 1 1 d . . .
B6 B 0.107(5) 0.745(5) 0.131(3) 0.000(7) Uiso 1 1 d . . .

loop_
_atom_site_aniso_label
_atom_site_aniso_U_11
_atom_site_aniso_U_22
_atom_site_aniso_U_33
_atom_site_aniso_U_23
_atom_site_aniso_U_13
_atom_site_aniso_U_12
Pb1 0.0069(7) 0.0081(10) 0.0066(8) -0.0022(7) -0.0003(5) -0.0003(6)
Pb2 0.0055(8) 0.0086(11) 0.0106(9) 0.0033(6) 0.0002(6) -0.0020(5)
Pb3 0.0048(8) 0.0112(12) 0.0078(8) -0.0011(6) 0.0008(5) 0.0010(5)

loop_
_atom_type_symbol
_atom_type_description
_atom_type_scat_dispersion_real
_atom_type_scat_dispersion_imag
_atom_type_scat_source
B B 0.0013 0.0007 'International Tables Vol C Tables 4.2.6.8 and 6.1.1.4'
O O 0.0106 0.0060 'International Tables Vol C Tables 4.2.6.8 and 6.1.1.4'
F F 0.0171 0.0103 'International Tables Vol C Tables 4.2.6.8 and 6.1.1.4'
Pb Pb -3.3944 10.1111 'International Tables Vol C Tables 4.2.6.8 and 6.1.1.4'

loop_
_geom_angle_atom_site_label_1
_geom_angle_atom_site_label_2
_geom_angle_atom_site_label_3
_geom_angle
_geom_angle_site_symmetry_1
_geom_angle_site_symmetry_3
O3 Pb1 F1 87.4(6) . .
O3 Pb1 O5 80.6(5) . .
F1 Pb1 O5 56.1(6) . .
O3 Pb1 F2 158.8(7) . 1_455
F1 Pb1 F2 80.6(5) . 1_455
O5 Pb1 F2 78.1(5) . 1_455
O3 Pb1 O1 78.1(5) . .
F1 Pb1 O1 54.4(6) . .
O5 Pb1 O1 107.4(6) . .
F2 Pb1 O1 108.2(5) 1_455 .
O3 Pb1 O2 100.5(5) . 2_646
F1 Pb1 O2 116.1(6) . 2_646
O5 Pb1 O2 172.2(6) . 2_646
F2 Pb1 O2 100.5(5) 1_455 2_646
O1 Pb1 O2 65.5(6) . 2_646
O3 Pb2 O7 81.3(5) 2_656 .
O3 Pb2 O3 154.1(4) 2_656 .
O7 Pb2 O3 73.7(5) . .
O3 Pb2 O10 71.9(6) 2_656 .
O7 Pb2 O10 100.1(5) . .
O3 Pb2 O10 118.8(6) . .
O3 Pb2 O11 105.1(6) 2_656 2_656
O7 Pb2 O11 155.3(6) . 2_656
O3 Pb2 O11 100.5(6) . 2_656
O10 Pb2 O11 60.9(6) . 2_656
F2 Pb3 F2 160.7(4) . 2_655
F2 Pb3 O11 102.4(6) . 2_656
F2 Pb3 O11 79.7(6) 2_655 2_656
F2 Pb3 O6 82.7(5) . .
F2 Pb3 O6 83.3(5) 2_655 .
O11 Pb3 O6 53.7(6) 2_656 .
F2 Pb3 O4 75.5(6) . .
F2 Pb3 O4 103.4(6) 2_655 .
O11 Pb3 O4 176.1(5) 2_656 .
O6 Pb3 O4 128.6(5) . .
F2 Pb3 O9 81.7(5) . 1_554
F2 Pb3 O9 82.8(5) 2_655 1_554
O11 Pb3 O9 131.8(5) 2_656 1_554
O6 Pb3 O9 79.9(5) . 1_554
O4 Pb3 O9 51.5(4) . 1_554
B2 F1 B3 144(2) 1_455 2_556
B2 F1 Pb1 102.5(16) 1_455 .
B3 F1 Pb1 101.9(15) 2_556 .
Pb3 F2 Pb3 118.5(6) . 2_645
Pb3 F2 Pb1 120.0(7) . 1_655
Pb3 F2 Pb1 112.5(7) 2_645 1_655
B2 O1 B3 123(2) 1_455 .
B2 O1 Pb1 95.1(16) 1_455 .
B3 O1 Pb1 123.3(17) . .
B4 O2 B2 124(2) 1_655 .
B4 O2 Pb1 125.5(16) 1_655 2_656
B2 O2 Pb1 110.4(15) . 2_656
Pb1 O3 Pb2 123.5(8) . 2_646
Pb1 O3 Pb2 117.2(7) . .
Pb2 O3 Pb2 117.2(6) 2_646 .
B1 O4 B5 122(2) 1_655 1_554
B1 O4 Pb3 120.7(17) 1_655 .
B5 O4 Pb3 104.3(13) 1_554 .
B3 O5 B6 124(3) 2_556 .
B3 O5 Pb1 102.0(19) 2_556 .
B6 O5 Pb1 133.5(19) . .
B1 O6 B6 127(2) . .
B1 O6 Pb3 134(2) . .
B6 O6 Pb3 98.2(14) . .
B5 O7 B2 133(2) . .
B5 O7 Pb2 119.1(17) . .
B2 O7 Pb2 107.4(14) . .
B1 O8 B6 122(2) . 2_545
B4 O9 B5 122(2) . .
B4 O9 Pb3 131.1(17) . 1_556
B5 O9 Pb3 100.4(11) . 1_556
B4 O10 B3 119(2) 2_656 2_656
B4 O10 Pb2 116(2) 2_656 .
B3 O10 Pb2 105.6(17) 2_656 .
B5 O11 B6 124(2) . 2_646
B5 O11 Pb3 120.7(16) . 2_646
B6 O11 Pb3 100.4(17) 2_646 2_646
B5 O11 Pb2 96.6(14) . 2_646
B6 O11 Pb2 109.2(17) 2_646 2_646
Pb3 O11 Pb2 103.5(6) 2_646 2_646
O6 B1 O8 120(2) . .
O6 B1 O4 121(3) . 1_455
O8 B1 O4 118(3) . 1_455
O1 B2 O7 117(2) 1_655 .
O1 B2 F1 107(2) 1_655 1_655
O7 B2 F1 110(2) . 1_655
O1 B2 O2 108(2) 1_655 .
O7 B2 O2 109(2) . .
F1 B2 O2 104(2) 1_655 .
O10 B3 O5 114(2) 2_646 2_546
O10 B3 O1 110(3) 2_646 .
O5 B3 O1 115(2) 2_546 .
O10 B3 F1 107(2) 2_646 2_546
O5 B3 F1 100(2) 2_546 2_546
O1 B3 F1 110(2) . 2_546
O2 B4 O9 121(3) 1_455 .
O2 B4 O10 121(2) 1_455 2_646
O9 B4 O10 118(3) . 2_646
O7 B5 O11 114(3) . .
O7 B5 O9 112(2) . .
O11 B5 O9 109(2) . .
O7 B5 O4 114(2) . 1_556
O11 B5 O4 105.1(19) . 1_556
O9 B5 O4 102(2) . 1_556
O11 B6 O8 113(3) 2_656 2
O11 B6 O6 107(2) 2_656 .
O8 B6 O6 111(2) 2 .
O11 B6 O5 113(2) 2_656 .
O8 B6 O5 110(2) 2 .
O6 B6 O5 103(3) . .

loop_
_geom_bond_atom_site_label_1
_geom_bond_atom_site_label_2
_geom_bond_distance
_geom_bond_site_symmetry_2
Pb1 O3 2.395(15) .
Pb1 F1 2.416(18) .
Pb1 O5 2.45(3) .
Pb1 F2 2.566(14) 1_455
Pb1 O1 2.627(19) .
Pb1 O2 2.721(18) 2_646
Pb2 O3 2.438(17) 2_656
Pb2 O7 2.515(15) .
Pb2 O3 2.558(19) .
Pb2 O10 2.57(2) .
Pb2 O11 2.730(18) 2_656
Pb3 F2 2.454(18) .
Pb3 F2 2.464(17) 2_655
Pb3 O11 2.597(19) 2_656
Pb3 O6 2.620(17) .
Pb3 O4 2.63(2) .
Pb3 O9 2.744(16) 1_554
F1 B2 1.47(4) 1_455
F1 B3 1.52(4) 2_556
F2 Pb3 2.464(17) 2_645
F2 Pb1 2.566(14) 1_655
O1 B2 1.40(4) 1_455
O1 B3 1.48(4) .
O2 B4 1.35(3) 1_655
O2 B2 1.55(3) .
O2 Pb1 2.721(18) 2_656
O3 Pb2 2.438(17) 2_646
O4 B1 1.41(3) 1_655
O4 B5 1.52(3) 1_554
O5 B3 1.47(4) 2_556
O5 B6 1.52(4) .
O6 B1 1.36(4) .
O6 B6 1.49(4) .
O7 B5 1.34(4) .
O7 B2 1.43(4) .
O8 B1 1.38(4) .
O8 B6 1.48(4) 2_545
O9 B4 1.38(3) .
O9 B5 1.49(3) .
O9 Pb3 2.744(16) 1_556
O10 B4 1.38(4) 2_656
O10 B3 1.46(4) 2_656
O11 B5 1.44(4) .
O11 B6 1.45(4) 2_646
O11 Pb3 2.597(19) 2_646
O11 Pb2 2.730(18) 2_646
B1 O4 1.41(3) 1_455
B2 O1 1.40(4) 1_655
B2 F1 1.47(4) 1_655
B3 O10 1.46(4) 2_646
B3 O5 1.47(4) 2_546
B3 F1 1.52(4) 2_546
B4 O2 1.35(3) 1_455
B4 O10 1.38(4) 2_646
B5 O4 1.52(3) 1_556
B6 O11 1.45(4) 2_656
B6 O8 1.48(4) 2
